data_7058745
loop_
_publ_author_name
'Belyaev, Andrey'
'Kolesnikov, Ilya'
'Melnikov, Alexei S.'
'Gurzhiy, Vladislav V.'
'Tunik, Sergey P.'
'Koshevoy, Igor O.'

_publ_section_title
;
 Solution versus solid-state dual emission of the Au(i)-alkynyl
 diphosphine complexes via modification of polyaromatic spacers
;
_journal_issue 35
_journal_name_full 'New Journal of Chemistry'
_journal_page_first 13741
_journal_paper_doi 10.1039/C9NJ03426A
_journal_volume 43
_journal_year 2019
_chemical_formula_moiety 'C54 H50 Au2 O2 P2, C H2 Cl2'
_chemical_formula_sum 'C55 H52 Au2 Cl2 O2 P2'
_chemical_formula_weight 1271.74
_space_group_crystal_system monoclinic
_space_group_IT_number 14
_space_group_name_Hall '-P 2ybc'
_space_group_name_H-M_alt 'P 1 21/c 1'
_symmetry_space_group_name_Hall '-P 2ybc'
_symmetry_space_group_name_H-M 'P 1 21/c 1'
_atom_sites_solution_hydrogens mixed
_audit_creation_date 2014-03-21
_audit_creation_method
;
Olex2 1.2
(compiled 2014.02.28 svn.r2899 for OlexSys, GUI svn.r4781)
;
_audit_update_record
;
2015-03-17 deposited with the CCDC.    2019-08-08 downloaded from the CCDC.
;
_cell_angle_alpha 90
_cell_angle_beta 105.2850(10)
_cell_angle_gamma 90
_cell_formula_units_Z 4
_cell_length_a 9.3433(5)
_cell_length_b 15.2120(9)
_cell_length_c 35.4426(17)
_cell_measurement_reflns_used 18458
_cell_measurement_temperature 100(2)
_cell_measurement_theta_max 77.8830
_cell_measurement_theta_min 2.9025
_cell_volume 4859.3(5)
_computing_cell_refinement
;
CrysAlisPro, Agilent Technologies,
Version 1.171.36.20 (release 27-06-2012 CrysAlis171 .NET)
(compiled Jul 11 2012,15:38:31)
;
_computing_data_collection
;
CrysAlisPro, Agilent Technologies,
Version 1.171.36.20 (release 27-06-2012 CrysAlis171 .NET)
(compiled Jul 11 2012,15:38:31)
;
_computing_data_reduction
;
CrysAlisPro, Agilent Technologies,
Version 1.171.36.20 (release 27-06-2012 CrysAlis171 .NET)
(compiled Jul 11 2012,15:38:31)
;
_computing_molecular_graphics 'Olex2 (Dolomanov et al., 2009)'
_computing_publication_material 'Olex2 (Dolomanov et al., 2009)'
_computing_structure_refinement 'ShelXL (Sheldrick, 2008)'
_diffrn_ambient_temperature 100(2)
_diffrn_detector_area_resol_mean 10.3829
_diffrn_measured_fraction_theta_full 0.963
_diffrn_measured_fraction_theta_max 0.963
_diffrn_measurement_details
;
#__ type_ start__ end____ width___ exp.time_
  1 omega  -47.00   35.00   1.0000    4.0000
omega____ theta____ kappa____ phi______ frames
    -      -41.1287   38.0000   30.0000 82

#__ type_ start__ end____ width___ exp.time_
  2 omega  -65.00  -19.00   1.0000    4.0000
omega____ theta____ kappa____ phi______ frames
    -      -41.1287  126.0000   60.0000 46

#__ type_ start__ end____ width___ exp.time_
  3 omega  -27.00   -1.00   1.0000    4.0000
omega____ theta____ kappa____ phi______ frames
    -      -41.1287   38.0000 -180.0000 26

#__ type_ start__ end____ width___ exp.time_
  4 omega -116.00  -88.00   1.0000   12.0000
omega____ theta____ kappa____ phi______ frames
    -      -61.5000 -112.0000  150.0000 28

#__ type_ start__ end____ width___ exp.time_
  5 omega  105.00  163.00   1.0000   12.0000
omega____ theta____ kappa____ phi______ frames
    -      113.0000  112.0000  150.0000 58

#__ type_ start__ end____ width___ exp.time_
  6 omega   64.00  109.00   1.0000   12.0000
omega____ theta____ kappa____ phi______ frames
    -      113.0000  -95.0000   30.0000 45

#__ type_ start__ end____ width___ exp.time_
  7 omega   30.00   94.00   1.0000   12.0000
omega____ theta____ kappa____ phi______ frames
    -      113.0000  -95.0000 -150.0000 64

#__ type_ start__ end____ width___ exp.time_
  8 omega   60.00   85.00   1.0000   12.0000
omega____ theta____ kappa____ phi______ frames
    -      113.0000  -45.0000 -180.0000 25

#__ type_ start__ end____ width___ exp.time_
  9 omega   46.00   84.00   1.0000   12.0000
omega____ theta____ kappa____ phi______ frames
    -      113.0000  -30.0000 -150.0000 38

#__ type_ start__ end____ width___ exp.time_
 10 omega  137.00  176.00   1.0000   12.0000
omega____ theta____ kappa____ phi______ frames
    -      113.0000  112.0000   90.0000 39

#__ type_ start__ end____ width___ exp.time_
 11 omega   73.00   98.00   1.0000   12.0000
omega____ theta____ kappa____ phi______ frames
    -      113.0000  -45.0000   90.0000 25

#__ type_ start__ end____ width___ exp.time_
 12 omega  111.00  172.00   1.0000   12.0000
omega____ theta____ kappa____ phi______ frames
    -      113.0000   61.0000  -60.0000 61

#__ type_ start__ end____ width___ exp.time_
 13 omega   56.00   81.00   1.0000   12.0000
omega____ theta____ kappa____ phi______ frames
    -      113.0000  -61.0000 -180.0000 25

#__ type_ start__ end____ width___ exp.time_
 14 omega  110.00  142.00   1.0000   12.0000
omega____ theta____ kappa____ phi______ frames
    -      113.0000  112.0000 -150.0000 32

#__ type_ start__ end____ width___ exp.time_
 15 omega   68.00   95.00   1.0000   12.0000
omega____ theta____ kappa____ phi______ frames
    -      113.0000  -51.0000   -9.9928 27

#__ type_ start__ end____ width___ exp.time_
 16 omega  114.00  140.00   1.0000   12.0000
omega____ theta____ kappa____ phi______ frames
    -      113.0000  -61.0000 -180.0000 26

#__ type_ start__ end____ width___ exp.time_
 17 omega   40.00   75.00   1.0000   12.0000
omega____ theta____ kappa____ phi______ frames
    -      113.0000  -45.0000   60.0000 35

#__ type_ start__ end____ width___ exp.time_
 18 omega  116.00  142.00   1.0000   12.0000
omega____ theta____ kappa____ phi______ frames
    -      113.0000  -61.0000  150.0000 26

#__ type_ start__ end____ width___ exp.time_
 19 omega   75.00  100.00   1.0000   12.0000
omega____ theta____ kappa____ phi______ frames
    -      113.0000  178.0000 -150.0000 25

#__ type_ start__ end____ width___ exp.time_
 20 omega  117.00  143.00   1.0000   12.0000
omega____ theta____ kappa____ phi______ frames
    -      113.0000  178.0000 -150.0000 26

#__ type_ start__ end____ width___ exp.time_
 21 omega   49.00   90.00   1.0000   12.0000
omega____ theta____ kappa____ phi______ frames
    -      113.0000  -30.0000  -90.0000 41

#__ type_ start__ end____ width___ exp.time_
 22 omega   41.00   75.00   1.0000    4.0000
omega____ theta____ kappa____ phi______ frames
    -       41.1287 -126.0000   60.0000 34

#__ type_ start__ end____ width___ exp.time_
 23 omega -123.00  -78.00   1.0000   12.0000
omega____ theta____ kappa____ phi______ frames
    -      -61.5000  -79.0000    4.0000 45

#__ type_ start__ end____ width___ exp.time_
 24 omega  134.00  160.00   1.0000   12.0000
omega____ theta____ kappa____ phi______ frames
    -      113.0000   18.0000  109.6688 26

#__ type_ start__ end____ width___ exp.time_
 25 omega   35.00   61.00   1.0000   12.0000
omega____ theta____ kappa____ phi______ frames
    -      113.0000 -112.0000 -150.0000 26

#__ type_ start__ end____ width___ exp.time_
 26 omega   70.00   96.00   1.0000   12.0000
omega____ theta____ kappa____ phi______ frames
    -      113.0000 -112.0000 -150.0000 26

#__ type_ start__ end____ width___ exp.time_
 27 omega   83.00  116.00   1.0000   12.0000
omega____ theta____ kappa____ phi______ frames
    -      113.0000   77.0000  -90.0000 33

#__ type_ start__ end____ width___ exp.time_
 28 omega   73.00   99.00   1.0000   12.0000
omega____ theta____ kappa____ phi______ frames
    -      113.0000  178.0000  150.0000 26

#__ type_ start__ end____ width___ exp.time_
 29 omega   62.00  109.00   1.0000   12.0000
omega____ theta____ kappa____ phi______ frames
    -      113.0000  -95.0000  120.0000 47

#__ type_ start__ end____ width___ exp.time_
 30 omega   51.00   77.00   1.0000   12.0000
omega____ theta____ kappa____ phi______ frames
    -      113.0000 -112.0000  120.0000 26

#__ type_ start__ end____ width___ exp.time_
 31 omega   85.00  110.00   1.0000   12.0000
omega____ theta____ kappa____ phi______ frames
    -      113.0000 -112.0000  120.0000 25

#__ type_ start__ end____ width___ exp.time_
 32 omega   53.00   95.00   1.0000   12.0000
omega____ theta____ kappa____ phi______ frames
    -      113.0000   15.0000  -30.0000 42

#__ type_ start__ end____ width___ exp.time_
 33 omega  152.00  177.00   1.0000   12.0000
omega____ theta____ kappa____ phi______ frames
    -      113.0000   15.0000  -30.0000 25

#__ type_ start__ end____ width___ exp.time_
 34 omega  150.00  176.00   1.0000   12.0000
omega____ theta____ kappa____ phi______ frames
    -      113.0000   77.0000  -90.0000 26

#__ type_ start__ end____ width___ exp.time_
 35 omega   96.00  146.00   1.0000   12.0000
omega____ theta____ kappa____ phi______ frames
    -      113.0000   30.0000    0.0000 50

#__ type_ start__ end____ width___ exp.time_
 36 omega   69.00   95.00   1.0000   12.0000
omega____ theta____ kappa____ phi______ frames
    -      113.0000   18.0000  109.6688 26

#__ type_ start__ end____ width___ exp.time_
 37 omega   35.00   61.00   1.0000   12.0000
omega____ theta____ kappa____ phi______ frames
    -      113.0000 -112.0000   90.0000 26

#__ type_ start__ end____ width___ exp.time_
 38 omega   53.00   78.00   1.0000   12.0000
omega____ theta____ kappa____ phi______ frames
    -      113.0000   15.0000  120.0000 25

#__ type_ start__ end____ width___ exp.time_
 39 omega  153.00  178.00   1.0000   12.0000
omega____ theta____ kappa____ phi______ frames
    -      113.0000   15.0000  120.0000 25

#__ type_ start__ end____ width___ exp.time_
 40 omega  113.00  154.00   1.0000   12.0000
omega____ theta____ kappa____ phi______ frames
    -      113.0000  112.0000  -30.0000 41

#__ type_ start__ end____ width___ exp.time_
 41 omega  153.00  178.00   1.0000   12.0000
omega____ theta____ kappa____ phi______ frames
    -      113.0000  112.0000   30.0000 25

#__ type_ start__ end____ width___ exp.time_
 42 omega  104.00  140.00   1.0000   12.0000
omega____ theta____ kappa____ phi______ frames
    -      113.0000  112.0000   60.0000 36

#__ type_ start__ end____ width___ exp.time_
 43 omega   57.00   83.00   1.0000   12.0000
omega____ theta____ kappa____ phi______ frames
    -      113.0000 -112.0000 -120.0000 26

#__ type_ start__ end____ width___ exp.time_
 44 omega  100.00  125.00   1.0000   12.0000
omega____ theta____ kappa____ phi______ frames
    -      113.0000   45.0000  150.0000 25

#__ type_ start__ end____ width___ exp.time_
 45 omega  145.00  170.00   1.0000   12.0000
omega____ theta____ kappa____ phi______ frames
    -      113.0000   61.0000   60.0000 25

#__ type_ start__ end____ width___ exp.time_
 46 omega   99.00  125.00   1.0000   12.0000
omega____ theta____ kappa____ phi______ frames
    -      113.0000  -77.0000 -120.0000 26

#__ type_ start__ end____ width___ exp.time_
 47 omega   49.00   75.00   1.0000   12.0000
omega____ theta____ kappa____ phi______ frames
    -      113.0000    9.0000   56.3692 26
;
_diffrn_measurement_device_type 'SuperNova, Dual, Cu at zero, Atlas'
_diffrn_measurement_method '\w scans'
_diffrn_orient_matrix_UB_11 -0.1103439000
_diffrn_orient_matrix_UB_12 -0.0670526000
_diffrn_orient_matrix_UB_13 0.0148215000
_diffrn_orient_matrix_UB_21 0.0322052000
_diffrn_orient_matrix_UB_22 -0.0602299000
_diffrn_orient_matrix_UB_23 -0.0350821000
_diffrn_orient_matrix_UB_31 0.1181629000
_diffrn_orient_matrix_UB_32 -0.0462021000
_diffrn_orient_matrix_UB_33 0.0240973000
_diffrn_radiation_monochromator mirror
_diffrn_radiation_type CuK\a
_diffrn_radiation_wavelength 1.54184
_diffrn_reflns_av_R_equivalents 0.0331
_diffrn_reflns_av_unetI/netI 0.0240
_diffrn_reflns_Laue_measured_fraction_full 0.959
_diffrn_reflns_Laue_measured_fraction_max 0.963
_diffrn_reflns_limit_h_max 10
_diffrn_reflns_limit_h_min -11
_diffrn_reflns_limit_k_max 18
_diffrn_reflns_limit_k_min -18
_diffrn_reflns_limit_l_max 42
_diffrn_reflns_limit_l_min -42
_diffrn_reflns_number 41740
_diffrn_reflns_point_group_measured_fraction_full 0.963
_diffrn_reflns_point_group_measured_fraction_max 0.963
_diffrn_reflns_theta_full 67.684
_diffrn_reflns_theta_max 67.488
_diffrn_reflns_theta_min 3.180
_diffrn_source 'SuperNova (Cu) X-ray Source'
_exptl_absorpt_coefficient_mu 13.140
_exptl_absorpt_correction_T_max 1.00000
_exptl_absorpt_correction_T_min 0.38257
_exptl_absorpt_correction_type multi-scan
_exptl_absorpt_process_details
;
CrysAlisPro, Agilent Technologies,
Version 1.171.36.20 (release 27-06-2012 CrysAlis171 .NET)
(compiled Jul 11 2012,15:38:31)
Empirical absorption correction using spherical harmonics,
 implemented in SCALE3 ABSPACK scaling algorithm.
;
_exptl_crystal_colour yellow-green
_exptl_crystal_density_diffrn 1.738
_exptl_crystal_description needle
_exptl_crystal_F_000 2480
_exptl_crystal_size_max 0.29
_exptl_crystal_size_mid 0.09
_exptl_crystal_size_min 0.07
_refine_diff_density_max 3.618
_refine_diff_density_min -1.853
_refine_diff_density_rms 0.113
_refine_ls_extinction_method none
_refine_ls_goodness_of_fit_ref 1.026
_refine_ls_hydrogen_treatment constr
_refine_ls_matrix_type full
_refine_ls_number_parameters 568
_refine_ls_number_reflns 8435
_refine_ls_number_restraints 0
_refine_ls_restrained_S_all 1.026
_refine_ls_R_factor_all 0.0308
_refine_ls_R_factor_gt 0.0280
_refine_ls_shift/su_max 0.000
_refine_ls_shift/su_mean 0.000
_refine_ls_structure_factor_coef Fsqd
_refine_ls_weighting_details 'w=1/[\s^2^(Fo^2^)+(0.0367P)^2^+11.5814P] where P=(Fo^2^+2Fc^2^)/3'
_refine_ls_weighting_scheme calc
_refine_ls_wR_factor_gt 0.0690
_refine_ls_wR_factor_ref 0.0707
_reflns_Friedel_coverage 0.000
_reflns_number_gt 7781
_reflns_number_total 8435
_reflns_threshold_expression 'I > 2\s(I)'
_cod_data_source_file c9nj03426a2.cif
_cod_data_source_block Complex_4
_cod_depositor_comments 'Adding full bibliography for 7058741--7058748.cif.'
_cod_database_code 7058745
_shelxl_version_number 2013-4
_shelx_space_group_comment
;
The symmetry employed for this shelxl refinement is uniquely defined
by the following loop, which should always be used as a source of
symmetry information in preference to the above space-group names.
They are only intended as comments.
;
_reflns_odcompleteness_completeness 91.72
_reflns_odcompleteness_iscentric 1
_reflns_odcompleteness_theta 80.95
_olex2_refinement_description
;
1. Fixed Uiso
 At 1.2 times of:
  All C(H) groups, All C(H,H) groups
 At 1.5 times of:
  All O(H) groups
2.a Riding coordinates:
 O1(H1), O2(H2)
2.b Secondary CH2 refined with riding coordinates:
 C44(H44A,H44B), C45(H45A,H45B), C46(H46A,H46B), C47(H47A,H47B), C48(H48A,
 H48B), C50(H50A,H50B), C51(H51A,H51B), C52(H52A,H52B), C53(H53A,H53B),
 C54(H54A,H54B), C55(H55A,H55B)
2.c Aromatic/amide H refined with riding coordinates:
 C3(H3), C4(H4), C5(H5), C6(H6), C10(H10), C11(H11), C12(H12), C13(H13),
 C16(H16), C17(H17), C18(H18), C19(H19), C20(H20), C22(H22), C23(H23), C24(H24),
  C25(H25), C26(H26), C28(H28), C29(H29), C30(H30), C31(H31), C32(H32),
 C34(H34), C35(H35), C36(H36), C37(H37), C38(H38)
;

loop_
_space_group_symop_operation_xyz
'x, y, z'
'-x, y+1/2, -z+1/2'
'-x, -y, -z'
'x, -y-1/2, z-1/2'

loop_
_atom_site_label
_atom_site_type_symbol
_atom_site_fract_x
_atom_site_fract_y
_atom_site_fract_z
_atom_site_U_iso_or_equiv
_atom_site_adp_type
_atom_site_occupancy
_atom_site_site_symmetry_order
_atom_site_calc_flag
_atom_site_refinement_flags_posn
Au1 Au -1.11194(2) 0.12781(2) -0.45303(2) 0.01612(6) Uani 1 1 d .
Au2 Au -0.77380(2) 0.13019(2) -0.18439(2) 0.02056(6) Uani 1 1 d .
P1 P -0.94120(9) 0.03841(6) -0.41271(2) 0.01429(17) Uani 1 1 d .
P2 P -0.75096(10) 0.20171(6) -0.23898(2) 0.01610(17) Uani 1 1 d .
O1 O -1.4398(4) 0.4013(2) -0.52545(9) 0.0329(7) Uani 1 1 d .
H1 H -1.4436 0.4003 -0.5026 0.049 Uiso 1 1 d R
O2 O -0.6025(4) -0.0489(2) -0.05513(9) 0.0341(7) Uani 1 1 d .
H2 H -0.5692 0.0006 -0.0493 0.051 Uiso 1 1 d R
C1 C -0.8959(4) 0.0616(2) -0.36013(10) 0.0149(7) Uani 1 1 d .
C2 C -1.0069(4) 0.0993(2) -0.34485(10) 0.0154(7) Uani 1 1 d .
C3 C -1.1615(4) 0.0967(3) -0.36551(10) 0.0194(7) Uani 1 1 d .
H3 H -1.1891 0.0732 -0.3906 0.023 Uiso 1 1 calc R
C4 C -1.2678(4) 0.1274(3) -0.34949(12) 0.0248(8) Uani 1 1 d .
H4 H -1.3672 0.1247 -0.3634 0.030 Uiso 1 1 calc R
C5 C -1.2272(4) 0.1635(3) -0.31152(11) 0.0222(8) Uani 1 1 d .
H5 H -1.3007 0.1830 -0.3003 0.027 Uiso 1 1 calc R
C6 C -1.0818(4) 0.1703(3) -0.29097(11) 0.0210(7) Uani 1 1 d .
H6 H -1.0583 0.1967 -0.2665 0.025 Uiso 1 1 calc R
C7 C -0.9652(4) 0.1378(2) -0.30621(10) 0.0158(7) Uani 1 1 d .
C8 C -0.8145(4) 0.1369(2) -0.28422(10) 0.0172(7) Uani 1 1 d .
C9 C -0.7130(4) 0.0812(2) -0.29577(10) 0.0157(7) Uani 1 1 d .
C10 C -0.5738(4) 0.0559(2) -0.26973(11) 0.0200(7) Uani 1 1 d .
H10 H -0.5485 0.0779 -0.2444 0.024 Uiso 1 1 calc R
C11 C -0.4784(4) 0.0015(3) -0.28074(11) 0.0218(8) Uani 1 1 d .
H11 H -0.3888 -0.0134 -0.2632 0.026 Uiso 1 1 calc R
C12 C -0.5155(4) -0.0330(3) -0.31936(11) 0.0215(8) Uani 1 1 d .
H12 H -0.4488 -0.0695 -0.3272 0.026 Uiso 1 1 calc R
C13 C -0.6484(4) -0.0129(2) -0.34517(10) 0.0179(7) Uani 1 1 d .
H13 H -0.6708 -0.0368 -0.3702 0.021 Uiso 1 1 calc R
C14 C -0.7537(4) 0.0438(2) -0.33473(10) 0.0142(6) Uani 1 1 d .
C15 C -0.9783(4) -0.0784(3) -0.41880(11) 0.0189(7) Uani 1 1 d .
C16 C -1.0201(6) -0.1134(3) -0.45685(14) 0.0330(10) Uani 1 1 d .
H16 H -1.0331 -0.0762 -0.4783 0.040 Uiso 1 1 calc R
C17 C -1.0420(6) -0.2032(4) -0.46246(16) 0.0422(12) Uani 1 1 d .
H17 H -1.0652 -0.2265 -0.4876 0.051 Uiso 1 1 calc R
C18 C -1.0295(5) -0.2578(3) -0.43093(18) 0.0429(12) Uani 1 1 d .
H18 H -1.0428 -0.3180 -0.4348 0.051 Uiso 1 1 calc R
C19 C -0.9970(5) -0.2236(3) -0.39345(15) 0.0370(11) Uani 1 1 d .
H19 H -0.9947 -0.2605 -0.3724 0.044 Uiso 1 1 calc R
C20 C -0.9678(4) -0.1343(3) -0.38721(13) 0.0262(8) Uani 1 1 d .
H20 H -0.9412 -0.1120 -0.3619 0.031 Uiso 1 1 calc R
C21 C -0.7744(4) 0.0625(3) -0.42786(10) 0.0184(7) Uani 1 1 d .
C22 C -0.7208(5) 0.1487(3) -0.42265(12) 0.0274(8) Uani 1 1 d .
H22 H -0.7641 0.1892 -0.4094 0.033 Uiso 1 1 calc R
C23 C -0.6033(5) 0.1737(3) -0.43720(13) 0.0354(10) Uani 1 1 d .
H23 H -0.5666 0.2308 -0.4335 0.042 Uiso 1 1 calc R
C24 C -0.5409(5) 0.1131(4) -0.45730(15) 0.0410(12) Uani 1 1 d .
H24 H -0.4618 0.1293 -0.4671 0.049 Uiso 1 1 calc R
C25 C -0.5957(7) 0.0293(4) -0.46268(17) 0.0473(14) Uani 1 1 d .
H25 H -0.5538 -0.0106 -0.4766 0.057 Uiso 1 1 calc R
C26 C -0.7116(5) 0.0025(3) -0.44802(13) 0.0306(9) Uani 1 1 d .
H26 H -0.7467 -0.0549 -0.4517 0.037 Uiso 1 1 calc R
C27 C -0.8485(4) 0.3064(2) -0.24772(10) 0.0172(7) Uani 1 1 d .
C28 C -0.8956(5) 0.3451(3) -0.28449(11) 0.0249(8) Uani 1 1 d .
H28 H -0.8829 0.3157 -0.3064 0.030 Uiso 1 1 calc R
C29 C -0.9618(5) 0.4280(3) -0.28864(12) 0.0292(9) Uani 1 1 d .
H29 H -0.9946 0.4536 -0.3132 0.035 Uiso 1 1 calc R
C30 C -0.9781(5) 0.4716(3) -0.25580(12) 0.0295(9) Uani 1 1 d .
H30 H -1.0230 0.5266 -0.2584 0.035 Uiso 1 1 calc R
C31 C -0.9280(5) 0.4339(3) -0.21915(12) 0.0245(8) Uani 1 1 d .
H31 H -0.9374 0.4644 -0.1972 0.029 Uiso 1 1 calc R
C32 C -0.8638(4) 0.3510(3) -0.21493(11) 0.0192(7) Uani 1 1 d .
H32 H -0.8315 0.3255 -0.1903 0.023 Uiso 1 1 calc R
C33 C -0.5621(4) 0.2382(3) -0.23516(12) 0.0239(8) Uani 1 1 d .
C34 C -0.4502(5) 0.2181(3) -0.20168(14) 0.0352(10) Uani 1 1 d .
H34 H -0.4719 0.1842 -0.1821 0.042 Uiso 1 1 calc R
C35 C -0.3070(6) 0.2483(5) -0.19739(17) 0.0541(16) Uani 1 1 d .
H35 H -0.2321 0.2336 -0.1753 0.065 Uiso 1 1 calc R
C36 C -0.2762(6) 0.3003(4) -0.22615(19) 0.0536(16) Uani 1 1 d .
H36 H -0.1805 0.3216 -0.2230 0.064 Uiso 1 1 calc R
C37 C -0.3855(6) 0.3212(4) -0.25943(18) 0.0441(13) Uani 1 1 d .
H37 H -0.3632 0.3564 -0.2786 0.053 Uiso 1 1 calc R
C38 C -0.5300(5) 0.2895(3) -0.26440(15) 0.0333(10) Uani 1 1 d .
H38 H -0.6038 0.3026 -0.2870 0.040 Uiso 1 1 calc R
C39 C -0.7882(5) 0.0632(3) -0.13655(11) 0.0253(8) Uani 1 1 d .
C40 C -0.7804(5) 0.0165(3) -0.10900(12) 0.0314(9) Uani 1 1 d .
C41 C -1.2495(4) 0.2084(3) -0.49098(11) 0.0199(7) Uani 1 1 d .
C42 C -1.3323(4) 0.2575(3) -0.51203(11) 0.0216(8) Uani 1 1 d .
C43 C -1.4428(5) 0.3133(3) -0.53994(11) 0.0232(8) Uani 1 1 d .
C44 C -1.4042(5) 0.3176(4) -0.57941(13) 0.0370(11) Uani 1 1 d .
H44A H -1.4721 0.3575 -0.5967 0.044 Uiso 1 1 calc R
H44B H -1.3045 0.3405 -0.5755 0.044 Uiso 1 1 calc R
C45 C -1.4141(6) 0.2280(4) -0.59817(13) 0.0450(13) Uani 1 1 d .
H45A H -1.3391 0.1900 -0.5820 0.054 Uiso 1 1 calc R
H45B H -1.3932 0.2334 -0.6235 0.054 Uiso 1 1 calc R
C46 C -1.5677(6) 0.1851(4) -0.60365(14) 0.0444(13) Uani 1 1 d .
H46A H -1.6414 0.2183 -0.6227 0.053 Uiso 1 1 calc R
H46B H -1.5658 0.1257 -0.6135 0.053 Uiso 1 1 calc R
C47 C -1.6098(5) 0.1828(3) -0.56503(13) 0.0345(10) Uani 1 1 d .
H47A H -1.5446 0.1426 -0.5472 0.041 Uiso 1 1 calc R
H47B H -1.7106 0.1614 -0.5694 0.041 Uiso 1 1 calc R
C48 C -1.5978(4) 0.2739(3) -0.54670(12) 0.0250(8) Uani 1 1 d .
H48A H -1.6230 0.2703 -0.5219 0.030 Uiso 1 1 calc R
H48B H -1.6690 0.3126 -0.5637 0.030 Uiso 1 1 calc R
C49 C -0.7596(5) -0.0432(3) -0.07466(12) 0.0308(9) Uani 1 1 d .
C50 C -0.8450(6) -0.0104(3) -0.04615(13) 0.0352(10) Uani 1 1 d .
H50A H -0.8209 0.0510 -0.0403 0.042 Uiso 1 1 calc R
H50B H -0.8128 -0.0432 -0.0219 0.042 Uiso 1 1 calc R
C51 C -1.0129(6) -0.0194(4) -0.06168(17) 0.0451(12) Uani 1 1 d .
H51A H -1.0481 0.0176 -0.0845 0.054 Uiso 1 1 calc R
H51B H -1.0608 -0.0006 -0.0419 0.054 Uiso 1 1 calc R
C52 C -1.0520(6) -0.1163(4) -0.07259(18) 0.0488(14) Uani 1 1 d .
H52A H -1.0203 -0.1525 -0.0494 0.059 Uiso 1 1 calc R
H52B H -1.1587 -0.1221 -0.0825 0.059 Uiso 1 1 calc R
C53 C -0.9795(6) -0.1477(4) -0.10270(15) 0.0457(13) Uani 1 1 d .
H53A H -1.0168 -0.1144 -0.1266 0.055 Uiso 1 1 calc R
H53B H -1.0041 -0.2091 -0.1084 0.055 Uiso 1 1 calc R
C54 C -0.8081(6) -0.1373(3) -0.08842(14) 0.0358(10) Uani 1 1 d .
H54A H -0.7698 -0.1778 -0.0670 0.043 Uiso 1 1 calc R
H54B H -0.7649 -0.1530 -0.1096 0.043 Uiso 1 1 calc R
Cl1 Cl -0.65357(19) 0.49936(11) -0.33991(4) 0.0596(4) Uani 1 1 d .
Cl2 Cl -0.5377(2) 0.33923(11) -0.36484(5) 0.0654(4) Uani 1 1 d .
C55 C -0.5596(8) 0.4534(4) -0.37179(18) 0.0569(15) Uani 1 1 d .
H55A H -0.4628 0.4808 -0.3674 0.068 Uiso 1 1 calc R
H55B H -0.6147 0.4652 -0.3986 0.068 Uiso 1 1 calc R

loop_
_atom_site_aniso_label
_atom_site_aniso_U_11
_atom_site_aniso_U_22
_atom_site_aniso_U_33
_atom_site_aniso_U_23
_atom_site_aniso_U_13
_atom_site_aniso_U_12
Au1 0.01590(8) 0.01869(9) 0.01081(8) 0.00197(5) -0.00171(6) 0.00277(5)
Au2 0.02771(9) 0.01694(9) 0.01212(8) 0.00169(5) -0.00343(6) -0.00279(6)
P1 0.0152(4) 0.0158(4) 0.0093(4) 0.0008(3) -0.0012(3) 0.0014(3)
P2 0.0187(4) 0.0152(4) 0.0113(4) -0.0003(3) -0.0015(3) 0.0019(3)
O1 0.0332(16) 0.0237(15) 0.0342(16) -0.0029(13) -0.0045(13) 0.0019(13)
O2 0.0368(17) 0.0332(16) 0.0261(15) 0.0025(13) -0.0025(13) -0.0078(14)
C1 0.0162(16) 0.0147(16) 0.0116(15) 0.0004(13) -0.0001(13) 0.0000(13)
C2 0.0189(17) 0.0146(16) 0.0114(15) 0.0025(13) 0.0015(13) -0.0005(13)
C3 0.0194(18) 0.0229(18) 0.0131(16) 0.0014(14) -0.0004(14) 0.0014(15)
C4 0.0161(18) 0.033(2) 0.0226(19) 0.0009(16) -0.0003(15) 0.0010(15)
C5 0.0173(18) 0.027(2) 0.0226(18) 0.0000(15) 0.0057(15) 0.0045(15)
C6 0.0252(19) 0.0205(18) 0.0160(16) -0.0012(14) 0.0034(15) 0.0044(15)
C7 0.0173(17) 0.0147(16) 0.0133(16) 0.0019(13) 0.0002(14) 0.0010(13)
C8 0.0212(18) 0.0149(16) 0.0138(16) 0.0006(13) 0.0019(14) 0.0000(14)
C9 0.0180(17) 0.0132(15) 0.0131(16) 0.0002(13) -0.0008(13) -0.0002(13)
C10 0.0214(18) 0.0195(17) 0.0153(16) -0.0021(14) -0.0022(14) 0.0012(15)
C11 0.0171(17) 0.0236(19) 0.0195(17) 0.0003(15) -0.0044(14) 0.0047(15)
C12 0.0197(18) 0.0225(18) 0.0208(17) -0.0001(15) 0.0028(15) 0.0066(15)
C13 0.0189(17) 0.0188(17) 0.0141(16) 0.0006(13) 0.0010(14) 0.0022(14)
C14 0.0171(16) 0.0132(16) 0.0104(15) 0.0008(12) 0.0003(13) -0.0014(13)
C15 0.0155(16) 0.0199(18) 0.0193(17) -0.0016(14) 0.0013(14) -0.0020(14)
C16 0.042(3) 0.031(2) 0.028(2) -0.0077(18) 0.014(2) -0.011(2)
C17 0.045(3) 0.039(3) 0.046(3) -0.021(2) 0.018(2) -0.013(2)
C18 0.025(2) 0.022(2) 0.076(4) -0.007(2) 0.003(2) -0.0043(17)
C19 0.028(2) 0.023(2) 0.048(3) 0.013(2) -0.013(2) -0.0062(17)
C20 0.0202(18) 0.025(2) 0.026(2) 0.0030(16) -0.0069(16) -0.0043(15)
C21 0.0175(17) 0.0244(19) 0.0118(15) 0.0041(14) 0.0012(13) 0.0021(15)
C22 0.026(2) 0.030(2) 0.0233(19) -0.0020(17) 0.0012(16) -0.0037(17)
C23 0.028(2) 0.042(3) 0.032(2) 0.0108(19) 0.0010(18) -0.013(2)
C24 0.028(2) 0.061(3) 0.037(2) 0.025(2) 0.013(2) 0.005(2)
C25 0.059(3) 0.049(3) 0.049(3) 0.018(2) 0.040(3) 0.023(3)
C26 0.041(2) 0.026(2) 0.031(2) 0.0066(17) 0.0198(19) 0.0054(18)
C27 0.0178(17) 0.0157(16) 0.0160(16) -0.0001(14) 0.0007(13) -0.0006(14)
C28 0.036(2) 0.0206(19) 0.0165(17) -0.0016(15) 0.0049(16) 0.0043(17)
C29 0.040(2) 0.023(2) 0.0192(18) 0.0039(16) -0.0015(17) 0.0087(18)
C30 0.033(2) 0.023(2) 0.027(2) -0.0028(17) -0.0018(17) 0.0094(17)
C31 0.028(2) 0.0227(19) 0.0221(18) -0.0059(16) 0.0047(16) 0.0031(16)
C32 0.0198(17) 0.0197(18) 0.0163(17) -0.0004(14) 0.0013(14) -0.0005(14)
C33 0.0221(18) 0.0211(18) 0.0264(19) -0.0105(16) 0.0029(16) -0.0005(15)
C34 0.023(2) 0.047(3) 0.032(2) -0.015(2) 0.0004(18) -0.0010(19)
C35 0.029(2) 0.080(4) 0.045(3) -0.032(3) -0.006(2) -0.006(3)
C36 0.030(3) 0.067(4) 0.068(4) -0.042(3) 0.021(3) -0.020(3)
C37 0.042(3) 0.037(3) 0.062(3) -0.018(2) 0.028(3) -0.012(2)
C38 0.033(2) 0.028(2) 0.042(2) -0.0079(19) 0.014(2) -0.0022(18)
C39 0.034(2) 0.0209(19) 0.0148(17) 0.0055(15) -0.0053(15) -0.0082(16)
C40 0.040(2) 0.028(2) 0.021(2) -0.0011(18) -0.0010(17) -0.0114(19)
C41 0.0168(17) 0.0224(18) 0.0181(17) -0.0048(15) 0.0003(14) -0.0014(15)
C42 0.0201(18) 0.0247(19) 0.0169(17) 0.0008(15) -0.0006(15) -0.0005(16)
C43 0.0258(19) 0.0208(19) 0.0184(17) 0.0012(15) -0.0020(15) 0.0069(16)
C44 0.034(2) 0.047(3) 0.028(2) 0.018(2) 0.0046(18) 0.013(2)
C45 0.061(3) 0.059(3) 0.018(2) 0.007(2) 0.015(2) 0.033(3)
C46 0.058(3) 0.042(3) 0.024(2) -0.005(2) -0.004(2) 0.024(2)
C47 0.029(2) 0.033(2) 0.034(2) -0.0056(19) -0.0064(18) 0.0067(18)
C48 0.0217(19) 0.027(2) 0.0227(18) -0.0010(16) -0.0012(15) 0.0078(16)
C49 0.039(2) 0.027(2) 0.0187(18) 0.0045(16) -0.0050(17) -0.0105(18)
C50 0.042(3) 0.031(2) 0.028(2) 0.0097(18) 0.0007(19) 0.000(2)
C51 0.043(3) 0.045(3) 0.046(3) 0.012(2) 0.008(2) 0.001(2)
C52 0.036(3) 0.047(3) 0.055(3) 0.023(3) -0.002(2) -0.007(2)
C53 0.053(3) 0.035(2) 0.035(2) 0.014(2) -0.014(2) -0.019(2)
C54 0.048(3) 0.027(2) 0.025(2) 0.0064(17) -0.001(2) -0.009(2)
Cl1 0.0657(9) 0.0614(9) 0.0494(7) -0.0120(7) 0.0110(7) -0.0161(7)
Cl2 0.0834(11) 0.0519(8) 0.0571(8) -0.0022(7) 0.0121(8) -0.0068(8)
C55 0.064(4) 0.055(4) 0.050(3) -0.005(3) 0.011(3) -0.026(3)

loop_
_atom_type_symbol
_atom_type_description
_atom_type_scat_dispersion_real
_atom_type_scat_dispersion_imag
_atom_type_scat_source
C C 0.0181 0.0091 'International Tables Vol C Tables 4.2.6.8 and 6.1.1.4'
H H 0.0000 0.0000 'International Tables Vol C Tables 4.2.6.8 and 6.1.1.4'
Au Au -4.4197 7.2980 'International Tables Vol C Tables 4.2.6.8 and 6.1.1.4'
Cl Cl 0.3639 0.7018 'International Tables Vol C Tables 4.2.6.8 and 6.1.1.4'
O O 0.0492 0.0322 'International Tables Vol C Tables 4.2.6.8 and 6.1.1.4'
P P 0.2955 0.4335 'International Tables Vol C Tables 4.2.6.8 and 6.1.1.4'

loop_
_geom_angle_atom_site_label_1
_geom_angle_atom_site_label_2
_geom_angle_atom_site_label_3
_geom_angle
C41 Au1 P1 175.23(11)
C39 Au2 P2 177.65(13)
C1 P1 Au1 117.17(12)
C15 P1 Au1 115.37(12)
C15 P1 C1 107.19(17)
C15 P1 C21 108.34(18)
C21 P1 Au1 101.95(12)
C21 P1 C1 106.02(16)
C8 P2 Au2 113.77(12)
C27 P2 Au2 114.06(12)
C27 P2 C8 106.74(17)
C27 P2 C33 100.21(18)
C33 P2 Au2 112.87(14)
C33 P2 C8 108.13(17)
C43 O1 H1 109.6
C49 O2 H2 109.5
C2 C1 P1 118.2(3)
C2 C1 C14 119.5(3)
C14 C1 P1 122.3(3)
C1 C2 C3 122.3(3)
C1 C2 C7 119.1(3)
C3 C2 C7 118.5(3)
C2 C3 H3 119.1
C4 C3 C2 121.8(3)
C4 C3 H3 119.1
C3 C4 H4 120.2
C3 C4 C5 119.5(4)
C5 C4 H4 120.2
C4 C5 H5 119.4
C6 C5 C4 121.2(3)
C6 C5 H5 119.4
C5 C6 H6 119.2
C5 C6 C7 121.6(3)
C7 C6 H6 119.2
C6 C7 C2 117.2(3)
C8 C7 C2 119.8(3)
C8 C7 C6 122.9(3)
C7 C8 P2 121.2(3)
C9 C8 P2 119.2(3)
C9 C8 C7 119.5(3)
C8 C9 C10 122.6(3)
C8 C9 C14 119.0(3)
C10 C9 C14 118.3(3)
C9 C10 H10 118.8
C11 C10 C9 122.3(3)
C11 C10 H10 118.8
C10 C11 H11 120.2
C10 C11 C12 119.6(3)
C12 C11 H11 120.2
C11 C12 H12 119.7
C13 C12 C11 120.6(3)
C13 C12 H12 119.7
C12 C13 H13 119.1
C12 C13 C14 121.8(3)
C14 C13 H13 119.1
C1 C14 C9 119.8(3)
C1 C14 C13 122.9(3)
C13 C14 C9 117.3(3)
C16 C15 P1 118.8(3)
C20 C15 P1 122.2(3)
C20 C15 C16 119.0(4)
C15 C16 H16 119.9
C17 C16 C15 120.2(5)
C17 C16 H16 119.9
C16 C17 H17 120.0
C18 C17 C16 120.1(5)
C18 C17 H17 120.0
C17 C18 H18 119.8
C17 C18 C19 120.4(4)
C19 C18 H18 119.8
C18 C19 H19 119.9
C18 C19 C20 120.2(4)
C20 C19 H19 119.9
C15 C20 H20 120.0
C19 C20 C15 120.0(4)
C19 C20 H20 120.0
C22 C21 P1 117.1(3)
C26 C21 P1 122.3(3)
C26 C21 C22 120.1(4)
C21 C22 H22 120.0
C23 C22 C21 120.0(4)
C23 C22 H22 120.0
C22 C23 H23 120.3
C24 C23 C22 119.4(5)
C24 C23 H23 120.3
C23 C24 H24 120.0
C25 C24 C23 120.0(4)
C25 C24 H24 120.0
C24 C25 H25 119.2
C24 C25 C26 121.6(5)
C26 C25 H25 119.2
C21 C26 H26 120.6
C25 C26 C21 118.8(5)
C25 C26 H26 120.6
C28 C27 P2 123.4(3)
C32 C27 P2 116.3(3)
C32 C27 C28 120.1(3)
C27 C28 H28 119.9
C27 C28 C29 120.2(4)
C29 C28 H28 119.9
C28 C29 H29 120.4
C30 C29 C28 119.3(4)
C30 C29 H29 120.4
C29 C30 H30 119.8
C29 C30 C31 120.5(4)
C31 C30 H30 119.8
C30 C31 H31 119.8
C30 C31 C32 120.5(4)
C32 C31 H31 119.8
C27 C32 C31 119.5(4)
C27 C32 H32 120.3
C31 C32 H32 120.3
C34 C33 P2 119.4(3)
C38 C33 P2 120.7(3)
C38 C33 C34 119.8(4)
C33 C34 H34 119.8
C35 C34 C33 120.5(5)
C35 C34 H34 119.8
C34 C35 H35 120.2
C36 C35 C34 119.5(5)
C36 C35 H35 120.2
C35 C36 H36 119.6
C37 C36 C35 120.9(5)
C37 C36 H36 119.6
C36 C37 H37 120.0
C36 C37 C38 120.0(5)
C38 C37 H37 120.0
C33 C38 C37 119.3(5)
C33 C38 H38 120.4
C37 C38 H38 120.4
C40 C39 Au2 170.7(4)
C39 C40 C49 175.9(5)
C42 C41 Au1 177.2(3)
C41 C42 C43 175.7(4)
O1 C43 C42 110.4(3)
O1 C43 C44 107.4(4)
O1 C43 C48 110.6(3)
C42 C43 C44 109.9(3)
C42 C43 C48 110.1(3)
C48 C43 C44 108.3(3)
C43 C44 H44A 109.4
C43 C44 H44B 109.4
H44A C44 H44B 108.0
C45 C44 C43 111.1(4)
C45 C44 H44A 109.4
C45 C44 H44B 109.4
C44 C45 H45A 109.1
C44 C45 H45B 109.1
C44 C45 C46 112.6(4)
H45A C45 H45B 107.8
C46 C45 H45A 109.1
C46 C45 H45B 109.1
C45 C46 H46A 109.6
C45 C46 H46B 109.6
H46A C46 H46B 108.1
C47 C46 C45 110.4(4)
C47 C46 H46A 109.6
C47 C46 H46B 109.6
C46 C47 H47A 109.5
C46 C47 H47B 109.5
C46 C47 C48 110.8(4)
H47A C47 H47B 108.1
C48 C47 H47A 109.5
C48 C47 H47B 109.5
C43 C48 H48A 109.1
C43 C48 H48B 109.1
C47 C48 C43 112.6(3)
C47 C48 H48A 109.1
C47 C48 H48B 109.1
H48A C48 H48B 107.8
O2 C49 C40 109.0(4)
O2 C49 C50 110.1(3)
O2 C49 C54 105.7(4)
C40 C49 C50 111.3(4)
C40 C49 C54 110.1(3)
C50 C49 C54 110.5(4)
C49 C50 H50A 108.9
C49 C50 H50B 108.9
C49 C50 C51 113.5(4)
H50A C50 H50B 107.7
C51 C50 H50A 108.9
C51 C50 H50B 108.9
C50 C51 H51A 109.8
C50 C51 H51B 109.8
C50 C51 C52 109.3(4)
H51A C51 H51B 108.3
C52 C51 H51A 109.8
C52 C51 H51B 109.8
C51 C52 H52A 109.3
C51 C52 H52B 109.3
H52A C52 H52B 108.0
C53 C52 C51 111.4(4)
C53 C52 H52A 109.3
C53 C52 H52B 109.3
C52 C53 H53A 109.4
C52 C53 H53B 109.4
C52 C53 C54 111.0(4)
H53A C53 H53B 108.0
C54 C53 H53A 109.4
C54 C53 H53B 109.4
C49 C54 C53 112.9(4)
C49 C54 H54A 109.0
C49 C54 H54B 109.0
C53 C54 H54A 109.0
C53 C54 H54B 109.0
H54A C54 H54B 107.8
Cl1 C55 Cl2 111.3(3)
Cl1 C55 H55A 109.4
Cl1 C55 H55B 109.4
Cl2 C55 H55A 109.4
Cl2 C55 H55B 109.4
H55A C55 H55B 108.0

loop_
_geom_bond_atom_site_label_1
_geom_bond_atom_site_label_2
_geom_bond_distance
Au1 P1 2.2880(8)
Au1 C41 2.013(4)
Au2 P2 2.2782(9)
Au2 C39 2.013(4)
P1 C1 1.833(3)
P1 C15 1.813(4)
P1 C21 1.815(4)
P2 C8 1.842(4)
P2 C27 1.820(4)
P2 C33 1.821(4)
O1 H1 0.8199
O1 C43 1.432(5)
O2 H2 0.8202
O2 C49 1.450(6)
C1 C2 1.412(5)
C1 C14 1.421(5)
C2 C3 1.438(5)
C2 C7 1.445(5)
C3 H3 0.9300
C3 C4 1.351(6)
C4 H4 0.9300
C4 C5 1.409(6)
C5 H5 0.9300
C5 C6 1.365(6)
C6 H6 0.9300
C6 C7 1.425(5)
C7 C8 1.419(5)
C8 C9 1.411(5)
C9 C10 1.434(5)
C9 C14 1.448(5)
C10 H10 0.9300
C10 C11 1.347(6)
C11 H11 0.9300
C11 C12 1.421(5)
C12 H12 0.9300
C12 C13 1.369(5)
C13 H13 0.9300
C13 C14 1.429(5)
C15 C16 1.406(6)
C15 C20 1.388(6)
C16 H16 0.9300
C16 C17 1.389(7)
C17 H17 0.9300
C17 C18 1.372(8)
C18 H18 0.9300
C18 C19 1.383(8)
C19 H19 0.9300
C19 C20 1.393(6)
C20 H20 0.9300
C21 C22 1.399(6)
C21 C26 1.382(6)
C22 H22 0.9300
C22 C23 1.383(6)
C23 H23 0.9300
C23 C24 1.384(8)
C24 H24 0.9300
C24 C25 1.369(9)
C25 H25 0.9300
C25 C26 1.380(7)
C26 H26 0.9300
C27 C28 1.392(5)
C27 C32 1.385(5)
C28 H28 0.9300
C28 C29 1.394(6)
C29 H29 0.9300
C29 C30 1.382(6)
C30 H30 0.9300
C30 C31 1.384(6)
C31 H31 0.9300
C31 C32 1.388(6)
C32 H32 0.9300
C33 C34 1.393(6)
C33 C38 1.391(6)
C34 H34 0.9300
C34 C35 1.385(7)
C35 H35 0.9300
C35 C36 1.379(10)
C36 H36 0.9300
C36 C37 1.378(9)
C37 H37 0.9300
C37 C38 1.401(7)
C38 H38 0.9300
C39 C40 1.194(6)
C40 C49 1.489(6)
C41 C42 1.187(6)
C42 C43 1.492(5)
C43 C44 1.535(6)
C43 C48 1.526(6)
C44 H44A 0.9700
C44 H44B 0.9700
C44 C45 1.509(8)
C45 H45A 0.9700
C45 H45B 0.9700
C45 C46 1.541(9)
C46 H46A 0.9700
C46 H46B 0.9700
C46 C47 1.521(7)
C47 H47A 0.9700
C47 H47B 0.9700
C47 C48 1.522(6)
C48 H48A 0.9700
C48 H48B 0.9700
C49 C50 1.527(7)
C49 C54 1.542(6)
C50 H50A 0.9700
C50 H50B 0.9700
C50 C51 1.525(7)
C51 H51A 0.9700
C51 H51B 0.9700
C51 C52 1.543(8)
C52 H52A 0.9700
C52 H52B 0.9700
C52 C53 1.486(9)
C53 H53A 0.9700
C53 H53B 0.9700
C53 C54 1.555(7)
C54 H54A 0.9700
C54 H54B 0.9700
Cl1 C55 1.749(7)
Cl2 C55 1.759(7)
C55 H55A 0.9700
C55 H55B 0.9700

loop_
_geom_torsion_atom_site_label_1
_geom_torsion_atom_site_label_2
_geom_torsion_atom_site_label_3
_geom_torsion_atom_site_label_4
_geom_torsion
Au1 P1 C1 C2 30.0(3)
Au1 P1 C1 C14 -149.3(2)
Au1 P1 C15 C16 45.8(4)
Au1 P1 C15 C20 -133.7(3)
Au1 P1 C21 C22 62.4(3)
Au1 P1 C21 C26 -109.8(3)
Au2 P2 C8 C7 87.1(3)
Au2 P2 C8 C9 -88.8(3)
Au2 P2 C27 C28 -155.8(3)
Au2 P2 C27 C32 29.4(3)
Au2 P2 C33 C34 2.3(4)
Au2 P2 C33 C38 -174.5(3)
P1 C1 C2 C3 18.4(5)
P1 C1 C2 C7 -165.0(3)
P1 C1 C14 C9 166.0(3)
P1 C1 C14 C13 -16.6(5)
P1 C15 C16 C17 176.7(4)
P1 C15 C20 C19 -179.8(3)
P1 C21 C22 C23 -173.4(3)
P1 C21 C26 C25 172.2(4)
P2 C8 C9 C10 15.5(5)
P2 C8 C9 C14 -168.0(3)
P2 C27 C28 C29 -176.1(3)
P2 C27 C32 C31 175.6(3)
P2 C33 C34 C35 -177.3(4)
P2 C33 C38 C37 175.9(3)
O1 C43 C44 C45 -176.5(4)
O1 C43 C48 C47 175.7(3)
O2 C49 C50 C51 -168.6(4)
O2 C49 C54 C53 168.5(4)
C1 P1 C15 C16 178.3(3)
C1 P1 C15 C20 -1.2(4)
C1 P1 C21 C22 -60.7(3)
C1 P1 C21 C26 127.1(3)
C1 C2 C3 C4 175.2(4)
C1 C2 C7 C6 -176.2(3)
C1 C2 C7 C8 -0.2(5)
C2 C1 C14 C9 -13.4(5)
C2 C1 C14 C13 164.1(3)
C2 C3 C4 C5 0.2(6)
C2 C7 C8 P2 169.0(3)
C2 C7 C8 C9 -15.1(5)
C3 C2 C7 C6 0.4(5)
C3 C2 C7 C8 176.5(3)
C3 C4 C5 C6 1.8(6)
C4 C5 C6 C7 -2.8(6)
C5 C6 C7 C2 1.6(5)
C5 C6 C7 C8 -174.3(4)
C6 C7 C8 P2 -15.2(5)
C6 C7 C8 C9 160.7(3)
C7 C2 C3 C4 -1.3(6)
C7 C8 C9 C10 -160.5(3)
C7 C8 C9 C14 16.1(5)
C8 P2 C27 C28 -29.3(4)
C8 P2 C27 C32 155.9(3)
C8 P2 C33 C34 -124.5(3)
C8 P2 C33 C38 58.7(4)
C8 C9 C10 C11 178.9(4)
C8 C9 C14 C1 -1.9(5)
C8 C9 C14 C13 -179.5(3)
C9 C10 C11 C12 -0.2(6)
C10 C9 C14 C1 174.8(3)
C10 C9 C14 C13 -2.8(5)
C10 C11 C12 C13 -1.4(6)
C11 C12 C13 C14 0.8(6)
C12 C13 C14 C1 -176.2(4)
C12 C13 C14 C9 1.3(5)
C14 C1 C2 C3 -162.2(3)
C14 C1 C2 C7 14.3(5)
C14 C9 C10 C11 2.3(6)
C15 P1 C1 C2 -101.5(3)
C15 P1 C1 C14 79.2(3)
C15 P1 C21 C22 -175.5(3)
C15 P1 C21 C26 12.3(4)
C15 C16 C17 C18 3.0(8)
C16 C15 C20 C19 0.7(6)
C16 C17 C18 C19 0.9(8)
C17 C18 C19 C20 -4.0(7)
C18 C19 C20 C15 3.2(7)
C20 C15 C16 C17 -3.7(7)
C21 P1 C1 C2 142.9(3)
C21 P1 C1 C14 -36.4(3)
C21 P1 C15 C16 -67.7(4)
C21 P1 C15 C20 112.8(3)
C21 C22 C23 C24 0.8(6)
C22 C21 C26 C25 0.2(6)
C22 C23 C24 C25 0.1(7)
C23 C24 C25 C26 -0.9(8)
C24 C25 C26 C21 0.8(8)
C26 C21 C22 C23 -1.0(6)
C27 P2 C8 C7 -39.6(3)
C27 P2 C8 C9 144.5(3)
C27 P2 C33 C34 124.0(3)
C27 P2 C33 C38 -52.8(4)
C27 C28 C29 C30 0.9(7)
C28 C27 C32 C31 0.7(6)
C28 C29 C30 C31 0.6(7)
C29 C30 C31 C32 -1.5(7)
C30 C31 C32 C27 0.8(6)
C32 C27 C28 C29 -1.6(6)
C33 P2 C8 C7 -146.7(3)
C33 P2 C8 C9 37.4(3)
C33 P2 C27 C28 83.3(4)
C33 P2 C27 C32 -91.5(3)
C33 C34 C35 C36 1.5(8)
C34 C33 C38 C37 -0.9(6)
C34 C35 C36 C37 -1.3(9)
C35 C36 C37 C38 0.0(8)
C36 C37 C38 C33 1.1(7)
C38 C33 C34 C35 -0.4(7)
C40 C49 C50 C51 70.5(5)
C40 C49 C54 C53 -73.9(5)
C42 C43 C44 C45 63.3(5)
C42 C43 C48 C47 -62.1(4)
C43 C44 C45 C46 56.4(5)
C44 C43 C48 C47 58.2(4)
C44 C45 C46 C47 -53.9(5)
C45 C46 C47 C48 53.2(5)
C46 C47 C48 C43 -57.5(5)
C48 C43 C44 C45 -57.0(5)
C49 C50 C51 C52 56.4(5)
C50 C49 C54 C53 49.4(5)
C50 C51 C52 C53 -59.0(6)
C51 C52 C53 C54 57.6(6)
C52 C53 C54 C49 -53.3(5)
C54 C49 C50 C51 -52.2(5)
